data_2233827
loop_
_publ_author_name
'Noguchi, Shuji'
'Fujiki, Sadahiro'
'Iwao, Yasunori'
'Miura, Keiko'
'Itai, Shigeru'

_publ_section_title
;
 Clarithromycin monohydrate: a synchrotron X-ray powder study
;
_journal_coeditor_code HB6588
_journal_issue 3
_journal_name_full 'Acta Crystallographica Section E'
_journal_page_first o667
_journal_page_last o668
_journal_paper_doi 10.1107/S1600536812005090
_journal_volume 68
_journal_year 2012
_chemical_formula_iupac 'C38 H69 N O13, H2 O'
_chemical_formula_moiety 'C38 H69 N O13, H2 O'
_chemical_formula_structural 'C38 H69 N O13, H2 O'
_chemical_formula_sum 'C38 H71 N O14'
_chemical_formula_weight 765.969
_chemical_name_common clarithromycin
_chemical_name_systematic
;(3<i>R</i>,4<i>S</i>,5<i>S</i>,6<i>R</i>,7<i>R</i>,9<i>R</i>,
11<i>S</i>,12<i>R</i>,13<i>S</i>,14<i>S</i>)-
6-{[(2<i>S</i>,3<i>R</i>,4<i>S</i>,6<i>R</i>)-4-dimethylamino-
3-hydroxy-6-methyloxan-2-yl]oxy}-14-ethyl-12,13-dihydroxy-
4-{[(2<i>R</i>,4<i>S</i>,5<i>S</i>,6<i>S</i>)-5-hydroxy-4-methoxy-
4,6-dimethyloxan-2-yl]oxy}-7-methoxy-3,5,7,9,11,13-hexamethyl-1-
oxacyclotetradecane-2,10-dione
;
_space_group_IT_number 19
_symmetry_cell_setting orthorhombic
_symmetry_space_group_name_Hall 'P 2ac 2ab'
_symmetry_space_group_name_H-M 'P 21 21 21'
_cell_angle_alpha 90
_cell_angle_beta 90
_cell_angle_gamma 90
_cell_formula_units_Z 4
_cell_length_a 15.6999(2)
_cell_length_b 18.8817(2)
_cell_length_c 15.0267(2)
_cell_measurement_temperature 298
_cell_volume 4454.53(9)
_computing_cell_refinement
;
<i>EXPO2009</i> (Altomare <i>et al.</i>, 2009) and
<i>RIETAN-FP</i> (Izumi & Momma, 2007)
;
_computing_data_collection 'local software (Osaka <i>et al.</i>, 2010; Takata <i>et al.</i>, 2002)'
_computing_data_reduction 'local software (Takata <i>et al.</i>, 2002)'
_computing_molecular_graphics '<i>CCP4MG</i> (McNicholas <i>et al.</i>, 2011)'
_computing_publication_material '<i>publCIF</i> (Westrip, 2010)'
_computing_structure_refinement
;
<i>CCP4</i> (Collaborative Computational Project, Number 4,
1994) and
<i>RIETAN-FP</i> (Izumi & Momma, 2007)
;
_computing_structure_solution
;
<i>CCP4</i> (Collaborative Computational Project, Number 4,
1994)
;
_diffrn_ambient_temperature 298
_diffrn_measurement_device_type 'BL-19B2 Debye--Scherrer camera'
_diffrn_radiation_monochromator Si(111)
_diffrn_radiation_type synchrotron
_diffrn_radiation_wavelength 1.3000
_exptl_absorpt_coefficient_mu 0.412
_exptl_crystal_density_diffrn 1.1421
_exptl_crystal_density_method 'not measured'
_exptl_crystal_F_000 1672.00
_pd_block_id cam-form4
_pd_calc_method 'Rietveld Refinement'
_pd_char_colour white
_pd_char_particle_morphology powder
_pd_meas_2theta_range_inc 0.0100
_pd_meas_2theta_range_max 65.0000
_pd_meas_2theta_range_min 3.0000
_pd_meas_number_of_points 6201
_pd_meas_scan_method fixed
_pd_prep_pressure 101
_pd_prep_temperature 298
_pd_proc_2theta_range_inc 0.0100
_pd_proc_2theta_range_max 65.0000
_pd_proc_2theta_range_min 3.0000
_pd_proc_ls_background_function 'Legendre polynomials'
_pd_proc_ls_profile_function 'split pseudo-Voigt function'
_pd_proc_ls_prof_R_factor 0.03817
_pd_proc_ls_prof_wR_expected 0.01574
_pd_proc_ls_prof_wR_factor 0.05225
_pd_proc_wavelength 1.3000
_pd_spec_mounting capilary
_pd_spec_mount_mode transmission
_pd_spec_shape cylinder
_pd_spec_size_axial 3.0
_pd_spec_size_equat 0.3
_pd_spec_size_thick 0.3
_refine_diff_density_max 0.239
_refine_diff_density_min -0.260
_refine_ls_extinction_method none
_refine_ls_goodness_of_fit_all 3.3196
_refine_ls_hydrogen_treatment noref
_refine_ls_matrix_type sparse
_refine_ls_number_constraints 0
_refine_ls_number_parameters 188
_refine_ls_number_restraints 96
_refine_ls_R_factor_all 0.07572
_refine_ls_shift/su_max 0.0111
_refine_ls_shift/su_mean 0.000889
_refine_ls_weighting_details 1/[Y~i~]
_refine_ls_weighting_scheme sigma
_cod_data_source_file hb6588.cif
_cod_data_source_block I
_cod_database_code 2233827

loop_
_symmetry_equiv_pos_site_id
_symmetry_equiv_pos_as_xyz
1 x,y,z
2 -x+1/2,-y,z+1/2
3 -x,y+1/2,-z+1/2
4 x+1/2,-y+1/2,-z

loop_
_atom_site_type_symbol
_atom_site_label
_atom_site_fract_x
_atom_site_fract_y
_atom_site_fract_z
_atom_site_U_iso_or_equiv
_atom_site_adp_type
_atom_site_occupancy
_atom_site_symmetry_multiplicity
O O1 0.0240(10) 0.1102(8) 0.2050(10) 0.066(5) Uiso 1 4
C C1 0.154(2) -0.074(2) 0.101(2) 0.066(5) Uiso 1 4
O O2 0.108(2) 0.1127(9) 0.3270(10) 0.066(5) Uiso 1 4
C C2 0.217(3) -0.007(2) -0.0260(10) 0.066(5) Uiso 1 4
O O3 0.2560(10) 0.0790(10) 0.220(2) 0.066(5) Uiso 1 4
C C3 0.1560(10) 0.0568(7) 0.0950(10) 0.066(5) Uiso 1 4
O O4 0.0510(10) 0.3560(10) 0.6090(10) 0.066(5) Uiso 1 4
C C4 0.1680(10) 0.0650(10) 0.1970(10) 0.066(5) Uiso 1 4
O O5 0.1660(10) 0.2860(10) 0.6380(10) 0.066(5) Uiso 1 4
C C5 0.1070(10) 0.1190(10) 0.2360(10) 0.066(5) Uiso 1 4
O O6 0.0890(10) 0.2390(10) 0.8636(9) 0.066(5) Uiso 1 4
C C6 0.0191(8) 0.1221(7) 0.1110(10) 0.066(5) Uiso 1 4
O O7 -0.0338(9) 0.2408(9) 0.740(2) 0.066(5) Uiso 1 4
C C7 0.0640(10) 0.0620(10) 0.0680(10) 0.066(5) Uiso 1 4
O O8 -0.1207(9) 0.1220(10) 0.6700(10) 0.066(5) Uiso 1 4
C C8 -0.0730(10) 0.1170(10) 0.092(2) 0.066(5) Uiso 1 4
O O9 -0.032(2) 0.2100(10) 0.484(2) 0.066(5) Uiso 1 4
C C9 0.0790(10) 0.1760(10) 0.3740(10) 0.066(5) Uiso 1 4
C C10 0.1500(10) 0.2210(10) 0.4220(10) 0.066(5) Uiso 1 4
C C11 0.2360(10) 0.2130(10) 0.372(2) 0.066(5) Uiso 1 4
C C12 0.1210(10) 0.2970(10) 0.4190(10) 0.066(5) Uiso 1 4
C C13 0.1650(10) 0.3410(10) 0.4950(10) 0.066(5) Uiso 1 4
C C14 0.170(2) 0.4200(10) 0.473(2) 0.066(5) Uiso 1 4
C C15 0.1180(10) 0.3290(10) 0.5860(10) 0.066(5) Uiso 1 4
C C16 0.1654(9) 0.2915(7) 0.7370(10) 0.066(5) Uiso 1 4
C C17 0.1330(10) 0.3633(7) 0.7630(10) 0.066(5) Uiso 1 4
C C18 0.207(2) 0.4110(10) 0.784(3) 0.066(5) Uiso 1 4
C C19 0.1174(8) 0.2269(6) 0.7706(8) 0.066(5) Uiso 1 4
C C20 0.1790(10) 0.1663(7) 0.777(2) 0.066(5) Uiso 1 4
C C21 0.0398(9) 0.2050(10) 0.7090(10) 0.066(5) Uiso 1 4
C C22 0.0214(9) 0.1267(8) 0.708(2) 0.066(5) Uiso 1 4
C C23 -0.005(2) 0.095(2) 0.797(2) 0.066(5) Uiso 1 4
C C24 -0.0497(8) 0.1090(10) 0.6450(10) 0.066(5) Uiso 1 4
C C25 -0.0280(10) 0.0617(8) 0.5640(10) 0.066(5) Uiso 1 4
C C26 0.012(2) -0.0080(10) 0.599(2) 0.066(5) Uiso 1 4
C C27 0.0360(10) 0.0950(10) 0.502(2) 0.066(5) Uiso 1 4
C C28 0.003(2) 0.1505(9) 0.4340(10) 0.066(5) Uiso 1 4
C C29 -0.0600(10) 0.113(2) 0.371(2) 0.066(5) Uiso 1 4
N N1 0.1980(10) -0.0086(9) 0.0710(10) 0.066(5) Uiso 1 4
C C30 -0.108(2) 0.245(2) 0.457(3) 0.066(5) Uiso 1 4
C C31 0.0960(10) 0.3798(7) 0.2820(10) 0.066(5) Uiso 1 4
C C32 0.147(2) 0.4097(8) 0.204(2) 0.066(5) Uiso 1 4
C C33 0.144(2) 0.3696(9) 0.113(2) 0.066(5) Uiso 1 4
C C34 0.181(3) 0.418(2) 0.044(2) 0.066(5) Uiso 1 4
C C35 0.259(2) 0.2880(10) 0.164(2) 0.066(5) Uiso 1 4
C C36 0.0500(10) 0.355(2) 0.089(2) 0.066(5) Uiso 1 4
C C37 0.0039(9) 0.319(2) 0.166(2) 0.066(5) Uiso 1 4
C C38 -0.0880(10) 0.309(2) 0.147(2) 0.066(5) Uiso 1 4
O O10 0.1480(10) 0.3260(10) 0.3220(10) 0.066(5) Uiso 1 4
O O11 0.1890(10) 0.3010(10) 0.109(2) 0.066(5) Uiso 1 4
O O12 0.040(2) 0.3100(10) 0.013(2) 0.066(5) Uiso 1 4
O O13 0.0130(10) 0.3570(10) 0.2510(10) 0.066(5) Uiso 1 4
O O14 -0.108(2) 0.3280(10) -0.069(2) 0.066(5) Uiso 1 4
H H1 0.18752 -0.11445 0.08465 0.066 Uiso 1 4
H H2 0.14803 -0.0724 0.16457 0.066 Uiso 1 4
H H3 0.09936 -0.07653 0.07354 0.066 Uiso 1 4
H H4 0.16522 -0.00535 -0.0587 0.066 Uiso 1 4
H H5 0.25191 0.03289 -0.03953 0.066 Uiso 1 4
H H6 0.24771 -0.05005 -0.04139 0.066 Uiso 1 4
H H7 0.18159 0.09522 0.06236 0.066 Uiso 1 4
H H8 0.15338 0.02044 0.2234 0.066 Uiso 1 4
H H9 0.12561 0.16482 0.21795 0.066 Uiso 1 4
H H10 0.04357 0.16609 0.09204 0.066 Uiso 1 4
H H11 0.06159 0.06938 0.00406 0.066 Uiso 1 4
H H12 0.03573 0.01907 0.08252 0.066 Uiso 1 4
H H13 -0.10242 0.15481 0.12278 0.066 Uiso 1 4
H H14 -0.08217 0.12197 0.02935 0.066 Uiso 1 4
H H15 -0.0944 0.07245 0.11207 0.066 Uiso 1 4
H H16 0.05924 0.21174 0.33347 0.066 Uiso 1 4
H H17 0.15866 0.20417 0.48194 0.066 Uiso 1 4
H H18 0.22516 0.21423 0.30905 0.066 Uiso 1 4
H H19 0.27191 0.25247 0.38771 0.066 Uiso 1 4
H H20 0.26242 0.16985 0.38811 0.066 Uiso 1 4
H H21 0.0607 0.30225 0.42837 0.066 Uiso 1 4
H H22 0.22166 0.32306 0.50104 0.066 Uiso 1 4
H H23 0.11338 0.43968 0.46883 0.066 Uiso 1 4
H H24 0.20102 0.4445 0.51848 0.066 Uiso 1 4
H H25 0.19835 0.42629 0.41672 0.066 Uiso 1 4
H H26 0.22007 0.28954 0.76484 0.066 Uiso 1 4
H H27 0.10026 0.38318 0.71559 0.066 Uiso 1 4
H H28 0.09815 0.35908 0.81542 0.066 Uiso 1 4
H H29 0.23905 0.41951 0.73017 0.066 Uiso 1 4
H H30 0.18542 0.45621 0.8051 0.066 Uiso 1 4
H H31 0.24274 0.39006 0.82833 0.066 Uiso 1 4
H H32 0.14917 0.12451 0.79505 0.066 Uiso 1 4
H H33 0.20586 0.15915 0.72105 0.066 Uiso 1 4
H H34 0.22166 0.17769 0.8214 0.066 Uiso 1 4
H H35 0.05522 0.21868 0.64964 0.066 Uiso 1 4
H H36 0.07503 0.10624 0.6907 0.066 Uiso 1 4
H H37 -0.06312 0.10794 0.80989 0.066 Uiso 1 4
H H38 0.00025 0.0447 0.79565 0.066 Uiso 1 4
H H39 0.03108 0.11387 0.8437 0.066 Uiso 1 4
H H40 -0.08013 0.05386 0.53219 0.066 Uiso 1 4
H H41 -0.02796 -0.03231 0.6374 0.066 Uiso 1 4
H H42 0.02733 -0.03813 0.55089 0.066 Uiso 1 4
H H43 0.06242 0.00286 0.63387 0.066 Uiso 1 4
H H44 0.07815 0.118 0.53798 0.066 Uiso 1 4
H H45 0.06197 0.05736 0.4687 0.066 Uiso 1 4
H H46 -0.08548 0.14665 0.33188 0.066 Uiso 1 4
H H47 -0.03038 0.07754 0.33667 0.066 Uiso 1 4
H H48 -0.10369 0.09003 0.40568 0.066 Uiso 1 4
H H49 -0.14675 0.21036 0.43356 0.066 Uiso 1 4
H H50 -0.1328 0.26788 0.5073 0.066 Uiso 1 4
H H51 -0.09414 0.27884 0.41213 0.066 Uiso 1 4
H H52 0.08197 0.41389 0.32742 0.066 Uiso 1 4
H H53 0.12529 0.457 0.19385 0.066 Uiso 1 4
H H54 0.20452 0.41209 0.22314 0.066 Uiso 1 4
H H55 0.24159 0.42459 0.05703 0.066 Uiso 1 4
H H56 0.17631 0.39594 -0.01318 0.066 Uiso 1 4
H H57 0.15325 0.46267 0.04479 0.066 Uiso 1 4
H H58 0.24994 0.30659 0.22227 0.066 Uiso 1 4
H H59 0.27045 0.23838 0.1669 0.066 Uiso 1 4
H H60 0.30803 0.31141 0.13802 0.066 Uiso 1 4
H H61 0.02618 0.40102 0.07467 0.066 Uiso 1 4
H H62 0.03089 0.27317 0.17169 0.066 Uiso 1 4
H H63 -0.09586 0.27116 0.10468 0.066 Uiso 1 4
H H64 -0.11828 0.29764 0.20071 0.066 Uiso 1 4
H H65 -0.11127 0.35198 0.12218 0.066 Uiso 1 4
H H66 0.28701 0.06779 0.17828 0.066 Uiso 1 4
H H67 0.04599 0.26422 0.86513 0.066 Uiso 1 4
H H68 -0.07662 0.21661 0.73170 0.066 Uiso 1 4
H H69 0.07204 0.27540 0.01797 0.066 Uiso 1 4
H H70 -0.05854 0.31967 -0.03228 0.066 Uiso 1 4
H H71 -0.09198 0.31147 -0.12651 0.066 Uiso 1 4

loop_
_atom_type_symbol
_atom_type_description
_atom_type_scat_dispersion_real
_atom_type_scat_dispersion_imag
_atom_type_scat_source
C C 0.0130 0.0063 'International Tables for Crystallography, Vol. C'
N N 0.0227 0.0125 'International Tables for Crystallography, Vol. C'
O O 0.0368 0.0225 'International Tables for Crystallography, Vol. C'
H H 0.0000 0.0000 'International Tables for Crystallography, Vol. C'

loop_
_geom_angle_atom_site_label_1
_geom_angle_atom_site_label_2
_geom_angle_atom_site_label_3
_geom_angle_site_symmetry_1
_geom_angle_site_symmetry_3
_geom_angle
_geom_angle_publ_flag
C5 O1 C6 1_555 1_555 111.2(13) n
C5 O2 C9 1_555 1_555 114.0(16) n
N1 C3 C7 1_555 1_555 115.3(13) n
N1 C3 C4 1_555 1_555 106.0(13) n
C7 C3 C4 1_555 1_555 112.1(13) n
O3 C4 C5 1_555 1_555 112.8(16) n
O3 C4 C3 1_555 1_555 111.7(16) n
C5 C4 C3 1_555 1_555 111.8(13) n
C15 O5 C16 1_555 1_555 122.0(15) n
O2 C5 O1 1_555 1_555 109.5(18) n
O2 C5 C4 1_555 1_555 108.6(16) n
O1 C5 C4 1_555 1_555 112.4(14) n
O1 C6 C8 1_555 1_555 103.5(16) n
O1 C6 C7 1_555 1_555 106.5(12) n
C8 C6 C7 1_555 1_555 109.3(14) n
C6 C7 C3 1_555 1_555 112.9(13) n
C30 O9 C28 1_555 1_555 122(3) n
O2 C9 C28 1_555 1_555 105.3(16) n
O2 C9 C10 1_555 1_555 116.2(17) n
C28 C9 C10 1_555 1_555 116.1(13) n
C12 C10 C11 1_555 1_555 109.9(14) n
C12 C10 C9 1_555 1_555 106.6(13) n
C11 C10 C9 1_555 1_555 109.9(14) n
C10 C12 C13 1_555 1_555 110.4(13) n
C10 C12 O10 1_555 1_555 105.7(13) n
C13 C12 O10 1_555 1_555 111.2(14) n
C14 C13 C15 1_555 1_555 110.7(17) n
C14 C13 C12 1_555 1_555 112.4(16) n
C15 C13 C12 1_555 1_555 110.5(13) n
O4 C15 O5 1_555 1_555 124.5(16) n
O4 C15 C13 1_555 1_555 126.3(16) n
O5 C15 C13 1_555 1_555 109.1(14) n
O5 C16 C17 1_555 1_555 109.0(13) n
O5 C16 C19 1_555 1_555 106.2(12) n
C17 C16 C19 1_555 1_555 118.1(12) n
C18 C17 C16 1_555 1_555 109.5(15) n
O6 C19 C20 1_555 1_555 104.5(15) n
O6 C19 C16 1_555 1_555 109.8(12) n
O6 C19 C21 1_555 1_555 111.0(11) n
C20 C19 C16 1_555 1_555 108.3(11) n
C20 C19 C21 1_555 1_555 109.5(13) n
C16 C19 C21 1_555 1_555 113.4(11) n
O7 C21 C22 1_555 1_555 108.4(13) n
O7 C21 C19 1_555 1_555 108.1(15) n
C22 C21 C19 1_555 1_555 114.2(14) n
C24 C22 C21 1_555 1_555 111.6(16) n
C24 C22 C23 1_555 1_555 105.3(16) n
C21 C22 C23 1_555 1_555 115(2) n
O8 C24 C22 1_555 1_555 116.6(16) n
O8 C24 C25 1_555 1_555 124.6(15) n
C22 C24 C25 1_555 1_555 117.4(13) n
C27 C25 C24 1_555 1_555 113.1(14) n
C27 C25 C26 1_555 1_555 107.1(16) n
C24 C25 C26 1_555 1_555 108.2(15) n
C25 C27 C28 1_555 1_555 117.8(16) n
O9 C28 C29 1_555 1_555 115(3) n
O9 C28 C27 1_555 1_555 107.9(17) n
O9 C28 C9 1_555 1_555 110.2(17) n
C29 C28 C27 1_555 1_555 108.0(19) n
C29 C28 C9 1_555 1_555 106.0(14) n
C27 C28 C9 1_555 1_555 109(2) n
C3 N1 C2 1_555 1_555 108.6(19) n
C3 N1 C1 1_555 1_555 115.0(18) n
C2 N1 C1 1_555 1_555 114(2) n
O10 C31 O13 1_555 1_555 115.8(14) n
O10 C31 C32 1_555 1_555 106.6(15) n
O13 C31 C32 1_555 1_555 109.5(16) n
C31 C32 C33 1_555 1_555 118.4(17) n
O11 C33 C34 1_555 1_555 109(3) n
O11 C33 C36 1_555 1_555 107(2) n
O11 C33 C32 1_555 1_555 117(2) n
C34 C33 C36 1_555 1_555 109(3) n
C34 C33 C32 1_555 1_555 107.3(19) n
C36 C33 C32 1_555 1_555 109(2) n
O12 C36 C37 1_555 1_555 107(3) n
O12 C36 C33 1_555 1_555 113(2) n
C37 C36 C33 1_555 1_555 111(2) n
O13 C37 C38 1_555 1_555 109(2) n
O13 C37 C36 1_555 1_555 113(3) n
C38 C37 C36 1_555 1_555 112(2) n
C31 O10 C12 1_555 1_555 118.0(13) n
C35 O11 C33 1_555 1_555 120(2) n
C31 O13 C37 1_555 1_555 120.7(14) n
H1 C1 H3 1_555 1_555 110.1 n
H1 C1 H2 1_555 1_555 109.6 n
H1 C1 N1 1_555 1_555 109.5 n
H3 C1 H2 1_555 1_555 109.5 n
H3 C1 N1 1_555 1_555 109.3 n
H2 C1 N1 1_555 1_555 108.8 n
H4 C2 H5 1_555 1_555 110.2 n
H4 C2 H6 1_555 1_555 109.0 n
H4 C2 N1 1_555 1_555 110.3 n
H5 C2 H6 1_555 1_555 108.4 n
H5 C2 N1 1_555 1_555 110.0 n
H6 C2 N1 1_555 1_555 108.8 n
H66 O3 C4 1_555 1_555 110.0 n
H66 O3 H8 1_555 1_555 111.6 n
H7 C3 N1 1_555 1_555 108.6 n
H7 C3 C7 1_555 1_555 102.0 n
H7 C3 C4 1_555 1_555 112.3 n
H8 C4 O3 1_555 1_555 106.6 n
H8 C4 C5 1_555 1_555 106.2 n
H8 C4 C3 1_555 1_555 107.4 n
H8 C4 H66 1_555 1_555 108.7 n
H9 C5 O2 1_555 1_555 110.6 n
H9 C5 O1 1_555 1_555 106.9 n
H9 C5 C4 1_555 1_555 107.9 n
O1 C5 H8 1_555 1_555 101.8 n
H67 O6 C19 1_555 1_555 111.0 n
H10 C6 O1 1_555 1_555 114.5 n
H10 C6 C8 1_555 1_555 112.5 n
H10 C6 C7 1_555 1_555 109.4 n
H68 O7 C21 1_555 1_555 110.8 n
H68 O7 H35 1_555 1_555 110.4 n
H12 C7 H11 1_555 1_555 109.5 n
H12 C7 C6 1_555 1_555 109.0 n
H12 C7 C3 1_555 1_555 108.7 n
H11 C7 C6 1_555 1_555 108.5 n
H11 C7 C3 1_555 1_555 108.6 n
C6 C7 H7 1_555 1_555 103.0 n
H14 C8 H13 1_555 1_555 109.6 n
H14 C8 H15 1_555 1_555 109.5 n
H14 C8 C6 1_555 1_555 109.5 n
H13 C8 H15 1_555 1_555 109.5 n
H13 C8 C6 1_555 1_555 109.4 n
H15 C8 C6 1_555 1_555 109.3 n
C28 O9 H51 1_555 1_555 114.2 n
H16 C9 O2 1_555 1_555 111.4 n
H16 C9 C28 1_555 1_555 109.9 n
H17 C10 C12 1_555 1_555 112.2 n
H17 C10 C11 1_555 1_555 107.7 n
H17 C10 C9 1_555 1_555 111.0 n
C11 C10 H16 1_555 1_555 107.1 n
H20 C11 H19 1_555 1_555 109.8 n
H20 C11 H18 1_555 1_555 111.0 n
H20 C11 C10 1_555 1_555 109.8 n
H19 C11 H18 1_555 1_555 109.0 n
H19 C11 C10 1_555 1_555 109.0 n
H18 C11 C10 1_555 1_555 109.3 n
H21 C12 C10 1_555 1_555 112.4 n
H21 C12 C13 1_555 1_555 106.1 n
H21 C12 O10 1_555 1_555 110.8 n
H22 C13 C14 1_555 1_555 109.0 n
H22 C13 C15 1_555 1_555 108.2 n
H22 C13 C12 1_555 1_555 107.1 n
H25 C14 H24 1_555 1_555 110.0 n
H25 C14 H23 1_555 1_555 109.2 n
H25 C14 C13 1_555 1_555 109.6 n
H24 C14 H23 1_555 1_555 109.1 n
H24 C14 C13 1_555 1_555 109.5 n
H23 C14 C13 1_555 1_555 109.3 n
H26 C16 O5 1_555 1_555 115.5 n
H26 C16 C17 1_555 1_555 102.6 n
H26 C16 C19 1_555 1_555 105.4 n
H27 C17 H28 1_555 1_555 109.1 n
H27 C17 C18 1_555 1_555 109.7 n
H27 C17 C16 1_555 1_555 109.9 n
H28 C17 C18 1_555 1_555 108.6 n
H28 C17 C16 1_555 1_555 109.4 n
H28 C17 H26 1_555 1_555 109.2 n
H31 C18 H30 1_555 1_555 110.0 n
H31 C18 H29 1_555 1_555 109.6 n
H31 C18 C17 1_555 1_555 110.2 n
H30 C18 H29 1_555 1_555 108.5 n
H30 C18 C17 1_555 1_555 109.6 n
H29 C18 C17 1_555 1_555 108.9 n
C16 C19 H67 1_555 1_555 104.0 n
H33 C20 H32 1_555 1_555 110.3 n
H33 C20 H34 1_555 1_555 109.5 n
H33 C20 C19 1_555 1_555 109.5 n
H32 C20 H34 1_555 1_555 109.3 n
H32 C20 C19 1_555 1_555 109.4 n
H34 C20 C19 1_555 1_555 108.9 n
H35 C21 O7 1_555 1_555 113.0 n
H35 C21 C22 1_555 1_555 107.0 n
H35 C21 C19 1_555 1_555 106.5 n
H35 C21 H68 1_555 1_555 112.6 n
H68 C21 H36 1_555 1_555 113.9 n
H36 C22 C24 1_555 1_555 113.0 n
H36 C22 C21 1_555 1_555 103.2 n
H36 C22 C23 1_555 1_555 108.8 n
H38 C23 H37 1_555 1_555 110.1 n
H38 C23 H39 1_555 1_555 109.5 n
H38 C23 C22 1_555 1_555 109.8 n
H37 C23 H39 1_555 1_555 109.0 n
H37 C23 C22 1_555 1_555 109.3 n
H39 C23 C22 1_555 1_555 109.0 n
H40 C25 C27 1_555 1_555 108.6 n
H40 C25 C24 1_555 1_555 107.1 n
H40 C25 C26 1_555 1_555 112.5 n
H42 C26 H43 1_555 1_555 110.0 n
H42 C26 H41 1_555 1_555 109.9 n
H42 C26 C25 1_555 1_555 110.5 n
H43 C26 H41 1_555 1_555 108.1 n
H43 C26 C25 1_555 1_555 109.0 n
H41 C26 C25 1_555 1_555 109.3 n
H44 C27 H45 1_555 1_555 109.4 n
H44 C27 C25 1_555 1_555 107.1 n
H44 C27 C28 1_555 1_555 107.9 n
H45 C27 C25 1_555 1_555 106.6 n
H45 C27 C28 1_555 1_555 107.5 n
H46 C29 H47 1_555 1_555 110.0 n
H46 C29 H48 1_555 1_555 109.5 n
H46 C29 C28 1_555 1_555 109.3 n
H47 C29 H48 1_555 1_555 109.4 n
H47 C29 C28 1_555 1_555 109.6 n
H48 C29 C28 1_555 1_555 109.1 n
H50 C30 H51 1_555 1_555 110.6 n
H50 C30 H49 1_555 1_555 109.6 n
H50 C30 O9 1_555 1_555 109.3 n
H51 C30 H49 1_555 1_555 109.6 n
H51 C30 O9 1_555 1_555 108.9 n
H49 C30 O9 1_555 1_555 108.7 n
H52 C31 O10 1_555 1_555 107.6 n
H52 C31 O13 1_555 1_555 103.1 n
H52 C31 C32 1_555 1_555 114.4 n
H54 C32 H53 1_555 1_555 109.6 n
H54 C32 C31 1_555 1_555 106.8 n
H54 C32 C33 1_555 1_555 108.1 n
H53 C32 C31 1_555 1_555 106.4 n
H53 C32 C33 1_555 1_555 107.5 n
H57 C34 H56 1_555 1_555 111.2 n
H57 C34 H55 1_555 1_555 109.4 n
H57 C34 C33 1_555 1_555 110.3 n
H56 C34 H55 1_555 1_555 108.4 n
H56 C34 C33 1_555 1_555 109.0 n
H55 C34 C33 1_555 1_555 108.3 n
H58 C35 H59 1_555 1_555 110.7 n
H58 C35 H60 1_555 1_555 108.8 n
H58 C35 O11 1_555 1_555 110.8 n
H59 C35 H60 1_555 1_555 108.8 n
H59 C35 O11 1_555 1_555 110.0 n
H60 C35 O11 1_555 1_555 107.7 n
H61 C36 O12 1_555 1_555 108.6 n
H61 C36 C37 1_555 1_555 112.7 n
H61 C36 C33 1_555 1_555 105.1 n
H62 C37 O13 1_555 1_555 108.1 n
H62 C37 C38 1_555 1_555 109.4 n
H62 C37 C36 1_555 1_555 105.2 n
H64 C38 H63 1_555 1_555 109.3 n
H64 C38 H65 1_555 1_555 109.3 n
H64 C38 C37 1_555 1_555 110.3 n
H63 C38 H65 1_555 1_555 108.9 n
H63 C38 C37 1_555 1_555 109.7 n
H65 C38 C37 1_555 1_555 109.3 n
C33 O11 H60 1_555 1_555 111.0 n
H69 O12 C36 1_555 1_555 109.7 n
C36 O12 H70 1_555 1_555 110.3 n
C31 O13 H62 1_555 1_555 107.2 n
H70 O14 H71 1_555 1_555 104.5 n

loop_
_geom_bond_atom_site_label_1
_geom_bond_atom_site_label_2
_geom_bond_site_symmetry_2
_geom_bond_distance
_geom_bond_publ_flag
O1 C5 1_555 1.39(2) n
O1 C6 1_555 1.43(2) n
C1 N1 1_555 1.49(4) n
O2 C5 1_555 1.37(2) n
O2 C9 1_555 1.46(3) n
C2 N1 1_555 1.49(2) n
O3 C4 1_555 1.45(2) n
C3 N1 1_555 1.45(2) n
C3 C7 1_555 1.50(2) n
C3 C4 1_555 1.55(2) n
O4 C15 1_555 1.22(2) n
C4 C5 1_555 1.52(2) n
O5 C15 1_555 1.36(2) n
O5 C16 1_555 1.49(2) n
O6 C19 1_555 1.485(18) n
C6 C8 1_555 1.48(2) n
C6 C7 1_555 1.48(2) n
O7 C21 1_555 1.42(2) n
O8 C24 1_555 1.20(2) n
O9 C30 1_555 1.42(4) n
O9 C28 1_555 1.46(3) n
C9 C28 1_555 1.57(3) n
C9 C10 1_555 1.58(2) n
C10 C12 1_555 1.51(3) n
C10 C11 1_555 1.55(3) n
C12 C13 1_555 1.57(2) n
C13 C14 1_555 1.53(3) n
C13 C15 1_555 1.57(2) n
C16 C17 1_555 1.500(19) n
C16 C19 1_555 1.520(18) n
C17 C18 1_555 1.50(3) n
C19 C20 1_555 1.501(19) n
C19 C21 1_555 1.585(19) n
C21 C22 1_555 1.51(2) n
C22 C24 1_555 1.50(3) n
C22 C23 1_555 1.52(4) n
C24 C25 1_555 1.55(2) n
C25 C27 1_555 1.51(3) n
C25 C26 1_555 1.55(3) n
C27 C28 1_555 1.55(3) n
C28 C29 1_555 1.54(4) n
C31 O10 1_555 1.44(2) n
C31 O13 1_555 1.45(2) n
C31 C32 1_555 1.53(3) n
C32 C33 1_555 1.56(4) n
C33 O11 1_555 1.48(3) n
C33 C34 1_555 1.50(4) n
C33 C36 1_555 1.54(4) n
C35 O11 1_555 1.40(4) n
C36 O12 1_555 1.43(4) n
C36 C37 1_555 1.53(4) n
C37 O13 1_555 1.47(4) n
C37 C38 1_555 1.48(2) n
C1 H1 1_555 0.96 n
C1 H3 1_555 0.96 n
C1 H2 1_555 0.96 n
C2 H4 1_555 0.96 n
C2 H5 1_555 0.96 n
C2 H6 1_555 0.96 n
O3 H66 1_555 0.82 n
C3 H7 1_555 0.96 n
C4 H8 1_555 0.96 n
C5 H9 1_555 0.96 n
O6 H67 1_555 0.82 n
C6 H10 1_555 0.96 n
O7 H68 1_555 0.82 n
C7 H12 1_555 0.96 n
C7 H11 1_555 0.96 n
C8 H14 1_555 0.96 n
C8 H13 1_555 0.96 n
C8 H15 1_555 0.96 n
C9 H16 1_555 0.96 n
C10 H17 1_555 0.96 n
C11 H20 1_555 0.96 n
C11 H19 1_555 0.96 n
C11 H18 1_555 0.96 n
C12 H21 1_555 0.96 n
C13 H22 1_555 0.96 n
C14 H25 1_555 0.96 n
C14 H24 1_555 0.96 n
C14 H23 1_555 0.96 n
C16 H26 1_555 0.96 n
C17 H27 1_555 0.96 n
C17 H28 1_555 0.96 n
C18 H31 1_555 0.96 n
C18 H30 1_555 0.96 n
C18 H29 1_555 0.96 n
C20 H33 1_555 0.96 n
C20 H32 1_555 0.96 n
C20 H34 1_555 0.96 n
C21 H35 1_555 0.96 n
C22 H36 1_555 0.96 n
C23 H38 1_555 0.96 n
C23 H37 1_555 0.96 n
C23 H39 1_555 0.96 n
C25 H40 1_555 0.96 n
C26 H42 1_555 0.96 n
C26 H43 1_555 0.96 n
C26 H41 1_555 0.96 n
C27 H44 1_555 0.96 n
C27 H45 1_555 0.96 n
C29 H46 1_555 0.96 n
C29 H47 1_555 0.96 n
C29 H48 1_555 0.96 n
C30 H50 1_555 0.96 n
C30 H51 1_555 0.96 n
C30 H49 1_555 0.96 n
C31 H52 1_555 0.96 n
C32 H54 1_555 0.96 n
C32 H53 1_555 0.96 n
C34 H57 1_555 0.96 n
C34 H56 1_555 0.96 n
C34 H55 1_555 0.98 n
C35 H58 1_555 0.96 n
C35 H59 1_555 0.96 n
C35 H60 1_555 0.96 n
C36 H61 1_555 0.96 n
C37 H62 1_555 0.96 n
C38 H64 1_555 0.96 n
C38 H65 1_555 0.96 n
C38 H63 1_555 0.96 n
O12 H69 1_555 0.82 n
O14 H70 1_555 0.96 n
O14 H71 1_555 0.96 n

loop_
_geom_hbond_atom_site_label_D
_geom_hbond_atom_site_label_H
_geom_hbond_atom_site_label_A
_geom_hbond_site_symmetry_A
_geom_hbond_distance_DH
_geom_hbond_distance_HA
_geom_hbond_distance_DA
_geom_hbond_angle_DHA
O6 H67 O7 . 0.83 2.30 2.68(3) 108
O7 H68 O8 . 0.82 2.13 2.83(3) 143
O12 H69 O11 . 0.83 2.34 2.75(4) 111
O6 H67 O12 1_556 0.83 2.39 2.73(3) 105
O12 H69 O6 1_554 0.83 2.43 2.73(3) 102
O14 H70 O12 . 0.97 1.70 2.65(4) 168
O14 H71 O7 1_554 0.95 2.58 3.51(4) 166
